data_1100189
loop_
_publ_author_name
'Bach, Thorsten'
'Bergmann, Hermann'
'Grosch, Benjamin'
'Harms, Klaus'
'Herdtweck, Eberhardt'

_publ_section_title
;
 Synthesis of Enantiomerically Pure
 1,5,7-Trimethyl-3-azabicyclo[3.3.1]nonan-2-ones
 as Chiral Host Compounds for Enantioselective Photochemical
 Reactions in Solution
;
_journal_coden_ASTM SYNTBF
_journal_issue 9
_journal_name_full Synthesis
_journal_page_first 1395
_journal_page_last 1405
_journal_paper_doi 10.1055/s-2001-15231
_journal_volume 2001
_journal_year 2001
_chemical_formula_moiety 'C22 H28 N2 O2,0.33(H2 O1)'
_chemical_formula_sum 'C22 H28.66 N2 O2.33'
_chemical_name_systematic
;
ent-1,5,7-Trimethyl-7-(5',6',7',8'-tetrahydro-1'-oxa-3'-azacyclopenta(b)naphthalen-2'-yl)-3-azabicyclo(3.3.1)nonan-2-one hydrate
;
_space_group_IT_number 19
_symmetry_cell_setting orthorhombic
_symmetry_Int_Tables_number 19
_symmetry_space_group_name_Hall 'P 2ac 2ab'
_symmetry_space_group_name_H-M 'P 21 21 21'
_cell_angle_alpha 90
_cell_angle_beta 90
_cell_angle_gamma 90
_cell_formula_units_Z 4
_cell_length_a 7.6041(8)
_cell_length_b 15.9342(11)
_cell_length_c 16.4592(11)
_cell_volume 1994.283
_diffrn_ambient_temperature 173
_exptl_crystal_colour colorless.
_exptl_crystal_density_diffrn 1.194
_exptl_crystal_description fragment
_refine_ls_R_factor_gt 3.05
_refine_ls_wR_factor_gt 3.05
_cod_database_code 1100189

loop_
_symmetry_equiv_pos_site_id
_symmetry_equiv_pos_as_xyz
1 x,y,z
2 1/2-x,-y,1/2+z
3 1/2+x,1/2-y,-z
4 -x,1/2+y,1/2-z

loop_
_atom_site_label
_atom_site_type_symbol
_atom_site_fract_x
_atom_site_fract_y
_atom_site_fract_z
O1 O -0.02644(15) 0.19869(7) 0.50173(6)
O2 O -0.10080(13) 0.35399(6) 0.62452(6)
N1 N 0.21282(14) 0.20677(7) 0.58063(7)
N2 N 0.15403(16) 0.37758(7) 0.69103(7)
C1 C -0.04439(18) 0.13067(9) 0.63303(9)
C2 C 0.04882(17) 0.18117(8) 0.56615(8)
C3 C 0.32426(18) 0.18614(10) 0.65017(9)
C4 C 0.22310(18) 0.14683(8) 0.72102(8)
C5 C -0.14810(19) 0.19223(9) 0.68724(10)
C6 C -0.0356(2) 0.25581(9) 0.73469(8)
C7 C 0.1235(2) 0.21162(10) 0.77308(8)
C8 C 0.0912(2) 0.08472(9) 0.68525(9)
C9 C -0.1721(3) 0.06844(12) 0.59422(14)
C10 C 0.3565(3) 0.10163(13) 0.77563(12)
C11 C -0.1487(3) 0.29613(14) 0.80255(12)
C12 C -0.09444(19) 0.47647(9) 0.53157(9)
C13 C -0.02847(18) 0.42646(8) 0.59271(8)
C14 C 0.12760(19) 0.44167(8) 0.63285(8)
C15 C 0.2275(2) 0.51122(9) 0.61150(8)
C16 C 0.2814(2) 0.63646(9) 0.52248(9)
C17 C 0.1792(3) 0.70239(12) 0.47241(13)
C18 C 0.0768(3) 0.65919(13) 0.40465(17)
C19 C -0.0613(2) 0.60184(9) 0.44114(10)
C20 C 0.00681(18) 0.54630(8) 0.50955(8)
C21 C 0.16715(18) 0.56345(8) 0.54930(8)
C22 C 0.01851(18) 0.32930(8) 0.68254(8)
C23? C -0.0613(2) 0.60184(9) 0.44114(10)
C24? C 0.088(3) 0.6839(13) 0.4487(17)
C25? C 0.2814(2) 0.63646(9) 0.52248(9)
C26? C 0.281(3) 0.6641(13) 0.4480(14)
O3 O 0.0376(5) 0.1191(3) 0.3144(3)
H1 H 0.384(2) 0.2394(11) 0.6682(9)
H2 H 0.204(2) 0.2559(11) 0.7912(10)
H3 H -0.240(2) 0.2206(10) 0.6569(9)
H4 H -0.210(2) 0.1577(11) 0.7291(10)
H5 H 0.418(2) 0.1436(11) 0.6323(10)
H6 H -0.236(3) 0.0361(16) 0.6350(15)
H7 H -0.267(3) 0.0994(12) 0.5592(12)
H8 H -0.102(3) 0.0286(14) 0.5574(13)
H9 H 0.424(3) 0.0549(15) 0.7426(14)
H10 H 0.073(2) 0.1792(10) 0.8226(9)
H11 H 0.156(2) 0.0440(11) 0.6512(10)
H12 H 0.027(2) 0.0531(11) 0.730(1)
H13 H -0.075(4) 0.3377(17) 0.8362(14)
H14 H -0.195(3) 0.2500(15) 0.8383(13)
H15 H -0.208(2) 0.4656(10) 0.5071(10)
H16 H 0.336(2) 0.5203(11) 0.6375(10)
H17 H 0.338(2) 0.6607(11) 0.5721(11)
H18 H 0.380(2) 0.6121(11) 0.4927(11)
H19 H 0.262(3) 0.7437(12) 0.4485(11)
H20 H 0.090(2) 0.7363(11) 0.5079(11)
H21 H 0.162(3) 0.6244(13) 0.3716(11)
H22 H 0.018(3) 0.7007(13) 0.3699(12)
H23 H -0.168(3) 0.6377(12) 0.4612(11)
H24 H -0.116(2) 0.5658(12) 0.3982(11)
H25 H 0.441(3) 0.1412(13) 0.7967(12)
H26 H 0.290(3) 0.0786(13) 0.8226(13)
H27 H -0.256(3) 0.3274(14) 0.7775(12)
H28 H 0.270(2) 0.2373(10) 0.5418(10)
H29? H 0.25070 0.68460 0.55770
H30? H 0.40440 0.62120 0.53550
H31? H 0.31240 0.62030 0.40780
H32? H 0.35550 0.71440 0.44040
H33? H 0.06440 0.72310 0.40330
H34? H 0.06230 0.71450 0.49970
H35? H -0.18350 0.62070 0.45110
H36? H -0.05430 0.57350 0.38770
H37 H -0.08640 0.12590 0.28430
H38 H 0.06060 0.07550 0.36190

loop_
_atom_type_symbol
_atom_type_radius_bond
C 0.68
H 0.23
N 0.68
O 0.68
